data_1576696
loop_
_publ_author_name
'Gilch, Jonas M.'
'Keil, Philip M.'
'Iddrisu, Mustapha'
'Szilv&#xe1;si, Tibor'
'Hadlington, Terrance J.'

_publ_section_title
;
 Cooperative metathesis of H-H/Sn-C<sup>Ar</sup> bonds in
 stannylene-Ni<sup>0</sup> systems.
;
_journal_issue 16
_journal_name_full 'Chemical science'
_journal_page_first 7938
_journal_page_last 7946
_journal_paper_doi 10.1039/d5sc09496h
_journal_volume 17
_journal_year 2026
_chemical_formula_moiety 'C45 H69 N O0.50 P Si Sn'
_chemical_formula_sum 'C45 H69 N O0.5 P Si Sn'
_chemical_formula_weight 809.76
_space_group_crystal_system monoclinic
_space_group_IT_number 14
_space_group_name_Hall '-P 2yn'
_space_group_name_H-M_alt 'P 1 21/n 1'
_atom_sites_solution_hydrogens mixed
_audit_creation_method SHELXL-2018/3
_audit_update_record
;
2025-10-01 deposited with the CCDC.	2026-02-25 downloaded from the CCDC.
;
_cell_angle_alpha 90
_cell_angle_beta 111.74(3)
_cell_angle_gamma 90
_cell_formula_units_Z 4
_cell_length_a 15.824(3)
_cell_length_b 17.408(4)
_cell_length_c 17.563(4)
_cell_measurement_reflns_used 2000
_cell_measurement_temperature 150(2)
_cell_measurement_theta_max 32.50
_cell_measurement_theta_min 1.92
_cell_volume 4493.9(19)
_computing_structure_refinement 'SHELXL-2018/3 (Sheldrick, 2018)'
_computing_structure_solution 'SHELXT 2018/2 (Sheldrick, 2018)'
_diffrn_ambient_temperature 150(2)
_diffrn_detector Pilatus300K
_diffrn_detector_area_resol_mean 5.81
_diffrn_measured_fraction_theta_full 1.000
_diffrn_measured_fraction_theta_max 1.000
_diffrn_measurement_device_type 'STOE StadiVari'
_diffrn_measurement_method '\w scans'
_diffrn_radiation_collimation '0.6 mm diameter'
_diffrn_radiation_monochromator 'Graded multilayer mirror'
_diffrn_radiation_type 'Mo K\a'
_diffrn_radiation_wavelength 0.71073
_diffrn_reflns_av_R_equivalents 0.0566
_diffrn_reflns_av_unetI/netI 0.0279
_diffrn_reflns_Laue_measured_fraction_full 1.000
_diffrn_reflns_Laue_measured_fraction_max 1.000
_diffrn_reflns_limit_h_max 19
_diffrn_reflns_limit_h_min -19
_diffrn_reflns_limit_k_max 21
_diffrn_reflns_limit_k_min -21
_diffrn_reflns_limit_l_max 21
_diffrn_reflns_limit_l_min -21
_diffrn_reflns_number 53775
_diffrn_reflns_point_group_measured_fraction_full 1.000
_diffrn_reflns_point_group_measured_fraction_max 1.000
_diffrn_reflns_theta_full 25.242
_diffrn_reflns_theta_max 26.000
_diffrn_reflns_theta_min 2.182
_diffrn_source 'Genix 3D HF Mo'
_diffrn_source_current 1.000
_diffrn_source_power 0.050
_diffrn_source_voltage 50
_exptl_absorpt_coefficient_mu 0.661
_exptl_absorpt_correction_T_max 1.000
_exptl_absorpt_correction_T_min 0.888
_exptl_absorpt_correction_type multi-scan
_exptl_absorpt_process_details 'STOE X-AREA 1.76'
_exptl_crystal_colour 'pale yellow'
_exptl_crystal_density_diffrn 1.197
_exptl_crystal_description rod
_exptl_crystal_F_000 1716
_exptl_crystal_size_max 0.18
_exptl_crystal_size_mid 0.12
_exptl_crystal_size_min 0.10
_refine_diff_density_max 1.210
_refine_diff_density_min -0.758
_refine_diff_density_rms 0.107
_refine_ls_extinction_method none
_refine_ls_goodness_of_fit_ref 1.065
_refine_ls_hydrogen_treatment constr
_refine_ls_matrix_type full
_refine_ls_number_parameters 441
_refine_ls_number_reflns 8837
_refine_ls_number_restraints 3
_refine_ls_restrained_S_all 1.065
_refine_ls_R_factor_all 0.0769
_refine_ls_R_factor_gt 0.0683
_refine_ls_shift/su_max 0.001
_refine_ls_shift/su_mean 0.000
_refine_ls_structure_factor_coef Fsqd
_refine_ls_weighting_details 'w=1/[\s^2^(Fo^2^)+(0.0759P)^2^+17.6656P] where P=(Fo^2^+2Fc^2^)/3'
_refine_ls_weighting_scheme calc
_refine_ls_wR_factor_gt 0.1717
_refine_ls_wR_factor_ref 0.1793
_reflns_Friedel_coverage 0.000
_reflns_number_gt 7614
_reflns_number_total 8837
_reflns_threshold_expression 'I > 2\s(I)'
_cod_data_source_file d5sc09496h2.cif
_cod_data_source_block 1b_pBP
_cod_depositor_comments 'Adding full bibliography for 1576689--1576698.cif.'
_cod_original_cell_volume 4493.8(18)
_cod_original_sg_symbol_H-M 'P 21/n'
_cod_original_formula_sum 'C45 H69 N O0.50 P Si Sn'
_cod_database_code 1576696
_shelx_shelxl_version_number 2018/3
_shelx_space_group_comment
;
The symmetry employed for this shelxl refinement is uniquely defined
by the following loop, which should always be used as a source of
symmetry information in preference to the above space-group names.
They are only intended as comments.
;

loop_
_space_group_symop_operation_xyz
'x, y, z'
'-x+1/2, y+1/2, -z+1/2'
'-x, -y, -z'
'x-1/2, -y-1/2, z-1/2'

loop_
_atom_site_label
_atom_site_type_symbol
_atom_site_fract_x
_atom_site_fract_y
_atom_site_fract_z
_atom_site_U_iso_or_equiv
_atom_site_adp_type
_atom_site_occupancy
_atom_site_site_symmetry_order
_atom_site_calc_flag
_atom_site_refinement_flags_posn
_atom_site_refinement_flags_adp
_atom_site_refinement_flags_occupancy
_atom_site_disorder_assembly
_atom_site_disorder_group
Sn1 Sn 0.42872(2) 0.84019(2) 0.64789(2) 0.03899(13) Uani 1 1 d . . . . .
P1 P 0.60686(8) 0.85302(8) 0.68379(8) 0.0393(3) Uani 1 1 d . . . . .
Si1 Si 0.57711(9) 0.87242(8) 0.84849(8) 0.0367(3) Uani 1 1 d . . . . .
N1 N 0.4696(3) 0.8822(2) 0.7728(2) 0.0355(8) Uani 1 1 d . . . . .
C19 C 0.6485(3) 0.8277(3) 0.7921(3) 0.0433(11) Uani 1 1 d . . . . .
H19A H 0.712300 0.845181 0.818480 0.052 Uiso 1 1 calc R U . . .
H19B H 0.647857 0.771109 0.797367 0.052 Uiso 1 1 calc R U . . .
C1 C 0.3951(3) 0.9212(3) 0.7855(3) 0.0382(10) Uani 1 1 d . . . . .
C32 C 0.4529(3) 0.7104(3) 0.6639(4) 0.0457(12) Uani 1 1 d . . . . .
C13 C 0.6326(3) 0.9673(3) 0.8942(3) 0.0439(11) Uani 1 1 d . . . . .
H13 H 0.624008 1.002504 0.846960 0.053 Uiso 1 1 calc R U . . .
C6 C 0.3315(4) 0.8775(3) 0.8088(3) 0.0466(12) Uani 1 1 d . . . . .
C26 C 0.6412(3) 0.9544(3) 0.6790(3) 0.0444(12) Uani 1 1 d . . . . .
H26 H 0.625060 0.982343 0.721543 0.053 Uiso 1 1 calc R U . . .
C2 C 0.3801(3) 1.0001(3) 0.7712(3) 0.0432(11) Uani 1 1 d . . . . .
C33 C 0.4367(4) 0.6713(4) 0.5993(4) 0.0535(14) Uani 1 1 d . . . . .
H33 H 0.412845 0.697203 0.548150 0.064 Uiso 1 1 calc R U . . .
C35 C 0.4834(3) 0.5504(3) 0.6728(3) 0.0452(12) Uani 1 1 d . . . . .
C36 C 0.4969(4) 0.5924(3) 0.7443(4) 0.0507(13) Uani 1 1 d . . . . .
H36 H 0.515636 0.566770 0.795635 0.061 Uiso 1 1 calc R U . . .
C38 C 0.5047(4) 0.4667(3) 0.6762(4) 0.0522(13) Uani 1 1 d . . . . .
C3 C 0.3102(4) 1.0364(4) 0.7881(4) 0.0551(14) Uani 1 1 d . . . . .
H3 H 0.301780 1.090208 0.779775 0.066 Uiso 1 1 calc R U . . .
C21 C 0.6146(4) 0.7945(4) 0.5392(4) 0.0555(14) Uani 1 1 d . . . . .
H21A H 0.606471 0.848161 0.518925 0.067 Uiso 1 1 calc R U . . .
H21B H 0.553316 0.772811 0.527969 0.067 Uiso 1 1 calc R U . . .
C27 C 0.5876(4) 0.9940(4) 0.5980(4) 0.0624(16) Uani 1 1 d . . . . .
H27A H 0.602934 0.970258 0.553588 0.075 Uiso 1 1 calc R U . . .
H27B H 0.521642 0.986753 0.584992 0.075 Uiso 1 1 calc R U . . .
C16 C 0.5840(4) 0.8014(3) 0.9335(3) 0.0513(13) Uani 1 1 d . . . . .
H16 H 0.544299 0.757127 0.905772 0.062 Uiso 1 1 calc R U . . .
C7 C 0.4342(4) 1.0482(3) 0.7321(4) 0.0516(14) Uani 1 1 d . . . . .
H7 H 0.488685 1.017633 0.734494 0.062 Uiso 1 1 calc R U . . .
C34 C 0.4519(4) 0.5910(3) 0.5987(4) 0.0526(14) Uani 1 1 d . . . . .
H34 H 0.440770 0.564983 0.548335 0.063 Uiso 1 1 calc R U . . .
C4 C 0.2526(4) 0.9951(4) 0.8171(4) 0.0592(16) Uani 1 1 d . . . . .
H4 H 0.207106 1.020767 0.830730 0.071 Uiso 1 1 calc R U . . .
C37 C 0.4831(4) 0.6716(4) 0.7407(4) 0.0564(14) Uani 1 1 d . . . . .
H37 H 0.493919 0.699833 0.789666 0.068 Uiso 1 1 calc R U . . .
C43 C 0.4904(5) 0.4190(4) 0.7339(5) 0.0658(17) Uani 1 1 d . . . . .
H43 H 0.465099 0.439473 0.770872 0.079 Uiso 1 1 calc R U . . .
C20 C 0.6657(4) 0.7955(4) 0.6299(4) 0.0651(18) Uani 1 1 d . . . . .
H20 H 0.719456 0.828369 0.635315 0.078 Uiso 1 1 calc R U . . .
C28 C 0.6090(5) 1.0792(4) 0.6024(5) 0.077(2) Uani 1 1 d . . . . .
H28A H 0.587714 1.103649 0.642983 0.092 Uiso 1 1 calc R U . . .
H28B H 0.575399 1.102847 0.548331 0.092 Uiso 1 1 calc R U . . .
C15 C 0.5897(4) 1.0080(4) 0.9493(4) 0.0600(15) Uani 1 1 d . . . . .
H15A H 0.607109 0.980989 1.001873 0.090 Uiso 1 1 calc R U . . .
H15B H 0.523278 1.007777 0.922166 0.090 Uiso 1 1 calc R U . . .
H15C H 0.611451 1.061199 0.958948 0.090 Uiso 1 1 calc R U . . .
C5 C 0.2628(4) 0.9164(4) 0.8255(4) 0.0597(16) Uani 1 1 d . . . . .
H5 H 0.222126 0.887928 0.843010 0.072 Uiso 1 1 calc R U . . .
C39 C 0.5429(4) 0.4350(4) 0.6236(4) 0.0586(15) Uani 1 1 d . . . . .
H39 H 0.553297 0.466811 0.583981 0.070 Uiso 1 1 calc R U . . .
C14 C 0.7363(4) 0.9611(4) 0.9418(5) 0.0699(19) Uani 1 1 d . . . . .
H14A H 0.760502 1.011513 0.964115 0.105 Uiso 1 1 calc R U . . .
H14B H 0.765715 0.943555 0.904644 0.105 Uiso 1 1 calc R U . . .
H14C H 0.748413 0.924204 0.986762 0.105 Uiso 1 1 calc R U . . .
C10 C 0.3306(5) 0.7914(4) 0.8066(5) 0.0679(18) Uani 1 1 d . . . . .
H10 H 0.391376 0.773976 0.808136 0.081 Uiso 1 1 calc R U . . .
C8 C 0.3766(5) 1.0633(4) 0.6417(4) 0.0704(18) Uani 1 1 d . . . . .
H8A H 0.356539 1.014200 0.613385 0.106 Uiso 1 1 calc R U . . .
H8B H 0.413046 1.091092 0.616180 0.106 Uiso 1 1 calc R U . . .
H8C H 0.323324 1.094102 0.637768 0.106 Uiso 1 1 calc R U . . .
C31 C 0.7430(4) 0.9687(5) 0.7010(6) 0.091(3) Uani 1 1 d . . . . .
H31A H 0.762461 0.945600 0.658608 0.109 Uiso 1 1 calc R U . . .
H31B H 0.778025 0.943987 0.754149 0.109 Uiso 1 1 calc R U . . .
C17 C 0.6790(6) 0.7677(5) 0.9779(5) 0.083(2) Uani 1 1 d . . . . .
H17A H 0.719432 0.807613 1.011528 0.124 Uiso 1 1 calc R U . . .
H17B H 0.703192 0.748713 0.937479 0.124 Uiso 1 1 calc R U . . .
H17C H 0.675307 0.725195 1.013112 0.124 Uiso 1 1 calc R U . . .
C11 C 0.2582(6) 0.7632(5) 0.7250(6) 0.087(2) Uani 1 1 d . . . . .
H11A H 0.197502 0.777927 0.722735 0.130 Uiso 1 1 calc R U . . .
H11B H 0.261644 0.707185 0.721672 0.130 Uiso 1 1 calc R U . . .
H11C H 0.269516 0.786663 0.678981 0.130 Uiso 1 1 calc R U . . .
C18 C 0.5478(6) 0.8304(4) 0.9985(4) 0.075(2) Uani 1 1 d . . . . .
H18A H 0.541868 0.787073 1.031790 0.112 Uiso 1 1 calc R U . . .
H18B H 0.488106 0.854456 0.971211 0.112 Uiso 1 1 calc R U . . .
H18C H 0.590206 0.868216 1.033850 0.112 Uiso 1 1 calc R U . . .
C42 C 0.5132(6) 0.3407(4) 0.7377(6) 0.084(2) Uani 1 1 d . . . . .
H42 H 0.502135 0.308153 0.776450 0.101 Uiso 1 1 calc R U . . .
C41 C 0.5519(6) 0.3109(4) 0.6851(6) 0.080(2) Uani 1 1 d . . . . .
H41 H 0.568658 0.258218 0.688372 0.096 Uiso 1 1 calc R U . . .
C9 C 0.4677(5) 1.1246(4) 0.7748(5) 0.0720(19) Uani 1 1 d . . . . .
H9A H 0.415575 1.155128 0.774597 0.108 Uiso 1 1 calc R U . . .
H9B H 0.500406 1.152629 0.745845 0.108 Uiso 1 1 calc R U . . .
H9C H 0.508650 1.115205 0.831538 0.108 Uiso 1 1 calc R U . . .
C40 C 0.5660(5) 0.3579(4) 0.6281(5) 0.0695(18) Uani 1 1 d . . . . .
H40 H 0.591731 0.337344 0.591447 0.083 Uiso 1 1 calc R U . . .
C29 C 0.7099(5) 1.0946(5) 0.6263(5) 0.079(2) Uani 1 1 d . . . . .
H29A H 0.730406 1.075058 0.583092 0.095 Uiso 1 1 calc R U . . .
H29B H 0.721408 1.150571 0.631865 0.095 Uiso 1 1 calc R U . . .
C22 C 0.6598(5) 0.7491(5) 0.4914(4) 0.081(2) Uani 1 1 d . . . . .
H22A H 0.614925 0.740146 0.435371 0.097 Uiso 1 1 calc R U . . .
H22B H 0.710004 0.780105 0.486625 0.097 Uiso 1 1 calc R U . . .
C12 C 0.3137(7) 0.7530(6) 0.8776(6) 0.103(3) Uani 1 1 d . . . . .
H12A H 0.353069 0.776315 0.929361 0.154 Uiso 1 1 calc R U . . .
H12B H 0.327381 0.698007 0.878168 0.154 Uiso 1 1 calc R U . . .
H12C H 0.249887 0.759807 0.870871 0.154 Uiso 1 1 calc R U . . .
C30 C 0.7625(5) 1.0552(6) 0.7067(6) 0.102(3) Uani 1 1 d . . . . .
H30A H 0.745322 1.077764 0.750641 0.123 Uiso 1 1 calc R U . . .
H30B H 0.828460 1.063835 0.721011 0.123 Uiso 1 1 calc R U . . .
C25 C 0.7075(8) 0.7252(6) 0.6669(5) 0.130(5) Uani 1 1 d . . . . .
H25A H 0.660213 0.691413 0.673155 0.156 Uiso 1 1 calc R U . . .
H25B H 0.752069 0.736635 0.722516 0.156 Uiso 1 1 calc R U . . .
C23 C 0.6951(8) 0.6774(5) 0.5271(6) 0.102(3) Uani 1 1 d . . . . .
H23A H 0.730839 0.654998 0.496685 0.123 Uiso 1 1 calc R U . . .
H23B H 0.643594 0.642244 0.520324 0.123 Uiso 1 1 calc R U . . .
C24 C 0.7564(6) 0.6812(4) 0.6195(4) 0.078(2) Uani 1 1 d . . . . .
H24A H 0.770850 0.628569 0.641800 0.093 Uiso 1 1 calc R U . . .
H24B H 0.814292 0.707412 0.626190 0.093 Uiso 1 1 calc R U . . .
C44 C 0.1416(15) 0.929(2) 0.586(2) 0.47(3) Uiso 1 1 d D . . . .
H44A H 0.147189 0.881882 0.557705 0.711 Uiso 1 1 d R U . . .
H44B H 0.101349 0.920202 0.615815 0.711 Uiso 1 1 d R U . . .
H44C H 0.201859 0.944772 0.624155 0.711 Uiso 1 1 d R U . . .
O1 O 0.000000 1.000000 0.500000 0.56(3) Uiso 1 2 d DS . P . .
C45 C 0.1022(6) 0.993(2) 0.524(3) 0.59(4) Uiso 1 1 d D . . . .
H45A H 0.131240 1.042600 0.547566 0.711 Uiso 1 1 calc R U . . .
H45B H 0.115935 0.983012 0.474174 0.711 Uiso 1 1 calc R U . . .

loop_
_atom_site_aniso_label
_atom_site_aniso_U_11
_atom_site_aniso_U_22
_atom_site_aniso_U_33
_atom_site_aniso_U_23
_atom_site_aniso_U_13
_atom_site_aniso_U_12
Sn1 0.0335(2) 0.0396(2) 0.0435(2) 0.00116(14) 0.01371(15) 0.00161(13)
P1 0.0321(6) 0.0481(7) 0.0397(7) 0.0050(5) 0.0157(5) 0.0084(5)
Si1 0.0332(6) 0.0401(7) 0.0382(7) 0.0047(5) 0.0149(5) 0.0057(5)
N1 0.0316(19) 0.035(2) 0.041(2) 0.0010(16) 0.0145(17) 0.0019(16)
C19 0.037(2) 0.051(3) 0.042(3) 0.008(2) 0.015(2) 0.013(2)
C1 0.032(2) 0.044(3) 0.040(3) -0.002(2) 0.015(2) 0.000(2)
C32 0.035(2) 0.042(3) 0.062(3) 0.014(3) 0.019(2) 0.000(2)
C13 0.041(3) 0.043(3) 0.049(3) 0.000(2) 0.019(2) -0.001(2)
C6 0.042(3) 0.055(3) 0.048(3) 0.001(2) 0.024(2) -0.005(2)
C26 0.034(2) 0.056(3) 0.045(3) 0.003(2) 0.016(2) -0.004(2)
C2 0.033(2) 0.042(3) 0.053(3) 0.001(2) 0.014(2) 0.001(2)
C33 0.035(3) 0.058(3) 0.063(4) 0.016(3) 0.012(3) -0.002(2)
C35 0.034(2) 0.044(3) 0.057(3) -0.004(2) 0.016(2) -0.003(2)
C36 0.060(3) 0.045(3) 0.054(3) 0.002(2) 0.029(3) 0.002(3)
C38 0.045(3) 0.045(3) 0.065(4) -0.006(3) 0.019(3) -0.004(2)
C3 0.046(3) 0.052(3) 0.068(4) -0.002(3) 0.023(3) 0.017(3)
C21 0.063(4) 0.057(3) 0.050(3) 0.002(3) 0.025(3) 0.009(3)
C27 0.055(3) 0.060(4) 0.061(4) 0.010(3) 0.008(3) -0.008(3)
C16 0.061(3) 0.053(3) 0.044(3) 0.010(2) 0.025(3) 0.007(3)
C7 0.051(3) 0.037(3) 0.075(4) 0.012(3) 0.032(3) 0.009(2)
C34 0.044(3) 0.051(3) 0.058(3) -0.017(3) 0.013(3) -0.005(2)
C4 0.039(3) 0.075(4) 0.067(4) -0.009(3) 0.024(3) 0.010(3)
C37 0.066(4) 0.054(3) 0.054(3) -0.005(3) 0.028(3) 0.002(3)
C43 0.063(4) 0.047(3) 0.098(5) 0.001(3) 0.043(4) -0.002(3)
C20 0.057(4) 0.090(5) 0.051(3) -0.002(3) 0.024(3) 0.036(3)
C28 0.071(4) 0.066(4) 0.076(5) 0.017(4) 0.005(4) -0.025(4)
C15 0.058(4) 0.065(4) 0.060(4) -0.016(3) 0.026(3) -0.003(3)
C5 0.041(3) 0.084(5) 0.064(4) 0.001(3) 0.032(3) -0.003(3)
C39 0.053(3) 0.059(4) 0.058(4) -0.013(3) 0.014(3) -0.007(3)
C14 0.040(3) 0.066(4) 0.094(5) -0.012(4) 0.014(3) -0.004(3)
C10 0.063(4) 0.061(4) 0.099(5) 0.008(4) 0.052(4) -0.015(3)
C8 0.078(5) 0.063(4) 0.072(4) 0.017(3) 0.030(4) 0.014(3)
C31 0.034(3) 0.101(6) 0.113(6) 0.040(5) -0.002(4) -0.012(3)
C17 0.089(5) 0.094(6) 0.065(4) 0.037(4) 0.030(4) 0.039(5)
C11 0.090(6) 0.070(5) 0.118(7) -0.022(5) 0.060(5) -0.034(4)
C18 0.110(6) 0.068(4) 0.061(4) 0.017(3) 0.050(4) 0.021(4)
C42 0.105(6) 0.045(4) 0.118(7) 0.006(4) 0.060(6) -0.005(4)
C41 0.080(5) 0.046(4) 0.114(6) -0.006(4) 0.036(5) -0.001(3)
C9 0.067(4) 0.048(4) 0.095(5) 0.003(3) 0.023(4) -0.008(3)
C40 0.068(4) 0.061(4) 0.080(5) -0.024(4) 0.027(4) -0.004(3)
C29 0.081(5) 0.080(5) 0.084(5) 0.010(4) 0.040(4) -0.023(4)
C22 0.070(4) 0.120(7) 0.057(4) -0.009(4) 0.029(3) 0.029(4)
C12 0.109(7) 0.097(6) 0.121(7) 0.038(6) 0.063(6) -0.016(5)
C30 0.050(4) 0.109(7) 0.118(7) 0.024(6) -0.004(4) -0.035(4)
C25 0.193(11) 0.133(8) 0.059(5) 0.013(5) 0.039(6) 0.125(8)
C23 0.163(10) 0.075(5) 0.083(6) -0.004(4) 0.061(6) 0.030(6)
C24 0.105(6) 0.066(4) 0.067(4) 0.000(3) 0.036(4) 0.039(4)

loop_
_atom_type_symbol
_atom_type_description
_atom_type_scat_dispersion_real
_atom_type_scat_dispersion_imag
_atom_type_scat_source
C C 0.0033 0.0016 'International Tables Vol C Tables 4.2.6.8 and 6.1.1.4'
H H 0.0000 0.0000 'International Tables Vol C Tables 4.2.6.8 and 6.1.1.4'
N N 0.0061 0.0033 'International Tables Vol C Tables 4.2.6.8 and 6.1.1.4'
Si Si 0.0817 0.0704 'International Tables Vol C Tables 4.2.6.8 and 6.1.1.4'
P P 0.1023 0.0942 'International Tables Vol C Tables 4.2.6.8 and 6.1.1.4'
Sn Sn -0.6537 1.4246 'International Tables Vol C Tables 4.2.6.8 and 6.1.1.4'
O O 0.0106 0.0060 'International Tables Vol C Tables 4.2.6.8 and 6.1.1.4'

loop_
_geom_angle_atom_site_label_1
_geom_angle_atom_site_label_2
_geom_angle_atom_site_label_3
_geom_angle
_geom_angle_site_symmetry_1
_geom_angle_site_symmetry_3
_geom_angle_publ_flag
N1 Sn1 C32 103.56(18) . . ?
N1 Sn1 P1 80.76(11) . . ?
C32 Sn1 P1 86.52(13) . . ?
C19 P1 C20 110.3(3) . . ?
C19 P1 C26 106.1(3) . . ?
C20 P1 C26 106.3(3) . . ?
C19 P1 Sn1 99.72(17) . . ?
C20 P1 Sn1 121.6(2) . . ?
C26 P1 Sn1 111.78(16) . . ?
N1 Si1 C13 114.0(2) . . ?
N1 Si1 C16 114.7(2) . . ?
C13 Si1 C16 110.3(3) . . ?
N1 Si1 C19 104.0(2) . . ?
C13 Si1 C19 107.6(2) . . ?
C16 Si1 C19 105.5(2) . . ?
C1 N1 Si1 123.4(3) . . ?
C1 N1 Sn1 111.1(3) . . ?
Si1 N1 Sn1 125.5(2) . . ?
P1 C19 Si1 112.7(3) . . ?
C2 C1 C6 118.7(5) . . ?
C2 C1 N1 121.8(4) . . ?
C6 C1 N1 119.5(4) . . ?
C33 C32 C37 118.7(5) . . ?
C33 C32 Sn1 116.9(4) . . ?
C37 C32 Sn1 124.4(4) . . ?
C14 C13 C15 108.6(5) . . ?
C14 C13 Si1 113.5(4) . . ?
C15 C13 Si1 114.9(4) . . ?
C5 C6 C1 118.9(5) . . ?
C5 C6 C10 119.2(5) . . ?
C1 C6 C10 121.6(5) . . ?
C27 C26 C31 109.3(5) . . ?
C27 C26 P1 113.6(4) . . ?
C31 C26 P1 116.1(5) . . ?
C3 C2 C1 120.0(5) . . ?
C3 C2 C7 117.8(5) . . ?
C1 C2 C7 122.1(4) . . ?
C32 C33 C34 123.9(6) . . ?
C36 C35 C34 116.9(5) . . ?
C36 C35 C38 121.1(5) . . ?
C34 C35 C38 121.9(5) . . ?
C37 C36 C35 120.5(6) . . ?
C43 C38 C39 118.3(6) . . ?
C43 C38 C35 121.2(6) . . ?
C39 C38 C35 120.4(6) . . ?
C4 C3 C2 121.3(6) . . ?
C20 C21 C22 114.6(5) . . ?
C28 C27 C26 111.0(5) . . ?
C17 C16 C18 108.3(6) . . ?
C17 C16 Si1 114.0(4) . . ?
C18 C16 Si1 116.0(4) . . ?
C9 C7 C2 114.0(5) . . ?
C9 C7 C8 109.0(5) . . ?
C2 C7 C8 109.9(5) . . ?
C35 C34 C33 119.6(5) . . ?
C5 C4 C3 118.9(5) . . ?
C36 C37 C32 120.3(6) . . ?
C38 C43 C42 120.4(7) . . ?
C25 C20 C21 116.9(6) . . ?
C25 C20 P1 117.9(5) . . ?
C21 C20 P1 112.0(4) . . ?
C27 C28 C29 112.3(7) . . ?
C4 C5 C6 121.8(5) . . ?
C40 C39 C38 121.0(7) . . ?
C6 C10 C12 115.0(7) . . ?
C6 C10 C11 109.8(6) . . ?
C12 C10 C11 108.9(6) . . ?
C26 C31 C30 110.1(7) . . ?
C41 C42 C43 120.0(7) . . ?
C40 C41 C42 119.6(7) . . ?
C41 C40 C39 120.5(7) . . ?
C30 C29 C28 109.8(6) . . ?
C23 C22 C21 114.0(7) . . ?
C29 C30 C31 110.9(7) . . ?
C20 C25 C24 115.0(7) . . ?
C22 C23 C24 114.5(7) . . ?
C25 C24 C23 110.1(7) . . ?
C45 O1 C45 180.0 . 3_576 ?
O1 C45 C44 111.5(5) . . ?

loop_
_geom_bond_atom_site_label_1
_geom_bond_atom_site_label_2
_geom_bond_distance
_geom_bond_site_symmetry_2
_geom_bond_publ_flag
Sn1 N1 2.171(4) . ?
Sn1 C32 2.292(5) . ?
Sn1 P1 2.6602(14) . ?
P1 C19 1.821(5) . ?
P1 C20 1.849(6) . ?
P1 C26 1.858(6) . ?
Si1 N1 1.737(4) . ?
Si1 C13 1.903(6) . ?
Si1 C16 1.910(6) . ?
Si1 C19 1.922(5) . ?
N1 C1 1.448(6) . ?
C1 C2 1.400(7) . ?
C1 C6 1.436(7) . ?
C32 C33 1.264(9) . ?
C32 C37 1.423(8) . ?
C13 C14 1.545(8) . ?
C13 C15 1.546(8) . ?
C6 C5 1.401(8) . ?
C6 C10 1.499(9) . ?
C26 C27 1.525(8) . ?
C26 C31 1.532(8) . ?
C2 C3 1.398(7) . ?
C2 C7 1.531(7) . ?
C33 C34 1.419(8) . ?
C35 C36 1.400(8) . ?
C35 C34 1.401(8) . ?
C35 C38 1.491(8) . ?
C36 C37 1.394(8) . ?
C38 C43 1.391(9) . ?
C38 C39 1.392(9) . ?
C3 C4 1.396(9) . ?
C21 C20 1.496(8) . ?
C21 C22 1.512(8) . ?
C27 C28 1.516(9) . ?
C16 C17 1.531(9) . ?
C16 C18 1.540(8) . ?
C7 C9 1.522(9) . ?
C7 C8 1.533(9) . ?
C4 C5 1.381(10) . ?
C43 C42 1.406(9) . ?
C20 C25 1.427(10) . ?
C28 C29 1.517(10) . ?
C39 C40 1.387(9) . ?
C10 C12 1.523(10) . ?
C10 C11 1.546(11) . ?
C31 C30 1.534(12) . ?
C42 C41 1.385(12) . ?
C41 C40 1.373(11) . ?
C29 C30 1.511(11) . ?
C22 C23 1.415(11) . ?
C25 C24 1.534(10) . ?
C23 C24 1.554(12) . ?
C44 C45 1.521(5) . ?
O1 C45 1.517(5) . ?
O1 C45 1.517(5) 3_576 ?
